data_1565307
loop_
_publ_author_name
'Li, Bin'
'Yan, Qing-Qing'
'Yong, Guo-Ping'

_publ_section_title
;
 Crystal structures and properties of four coordination polymers based on
 a new asymmetric ligand: Tuning structure/dimensionality by various
 organic solvents
;
_journal_name_full 'Inorganica Chimica Acta'
_journal_page_first 119403
_journal_paper_doi 10.1016/j.ica.2019.119403
_journal_volume 503
_journal_year 2020
_chemical_formula_sum 'C48 H30 N4 O8 Zn'
_chemical_formula_weight 856.15
_space_group_crystal_system monoclinic
_space_group_IT_number 15
_space_group_name_Hall '-C 2yc'
_space_group_name_H-M_alt 'C 1 2/c 1'
_atom_sites_solution_hydrogens geom
_cell_angle_alpha 90
_cell_angle_beta 93.895(3)
_cell_angle_gamma 90
_cell_formula_units_Z 4
_cell_length_a 30.6585(9)
_cell_length_b 6.7749(2)
_cell_length_c 18.7891(5)
_cell_measurement_reflns_used 3744
_cell_measurement_temperature 291(2)
_cell_measurement_theta_max 71.0370
_cell_measurement_theta_min 5.3580
_cell_volume 3893.64(19)
_computing_cell_refinement 'CrysAlisPro (Rigaku OD, 2015)'
_computing_data_collection 'CrysAlisPro (Rigaku OD, 2015)'
_computing_data_reduction 'CrysAlisPro (Rigaku OD, 2015)'
_computing_molecular_graphics 'Ortep-3 (L. J. Farrugia, 2001)'
_computing_publication_material SHELXL-97
_computing_structure_refinement 'SHELXL-97 (Sheldrick, 1997)'
_computing_structure_solution 'SHELXS-2013 (Sheldrick, 1997)'
_diffrn_ambient_temperature 291(2)
_diffrn_detector_area_resol_mean 5.2169
_diffrn_measured_fraction_theta_full 0.986
_diffrn_measured_fraction_theta_max 0.954
_diffrn_measurement_device_type 'SuperNova, Dual, Cu at zero, AtlasS2'
_diffrn_measurement_method '\w scans'
_diffrn_radiation_type CuK\a
_diffrn_radiation_wavelength 1.54184
_diffrn_reflns_av_R_equivalents 0.0194
_diffrn_reflns_av_unetI/netI 0.0248
_diffrn_reflns_Laue_measured_fraction_full 0.986
_diffrn_reflns_Laue_measured_fraction_max 0.954
_diffrn_reflns_limit_h_max 36
_diffrn_reflns_limit_h_min -37
_diffrn_reflns_limit_k_max 7
_diffrn_reflns_limit_k_min -5
_diffrn_reflns_limit_l_max 22
_diffrn_reflns_limit_l_min -17
_diffrn_reflns_number 6457
_diffrn_reflns_point_group_measured_fraction_full 0.986
_diffrn_reflns_point_group_measured_fraction_max 0.954
_diffrn_reflns_theta_full 67.684
_diffrn_reflns_theta_max 71.212
_diffrn_reflns_theta_min 4.718
_diffrn_source 'micro-focus sealed X-ray tube'
_exptl_absorpt_coefficient_mu 1.412
_exptl_absorpt_correction_T_max 0.798
_exptl_absorpt_correction_T_min 0.770
_exptl_absorpt_correction_type multi-scan
_exptl_absorpt_process_details
;
CrysAlisPro 1.171.38.46 (Rigaku Oxford Diffraction, 2015)
Empirical absorption correction using spherical harmonics,
 implemented in SCALE3 ABSPACK scaling algorithm.
;
_exptl_crystal_colour yellow
_exptl_crystal_density_diffrn 1.461
_exptl_crystal_description block
_exptl_crystal_F_000 1760
_exptl_crystal_size_max 0.220
_exptl_crystal_size_mid 0.210
_exptl_crystal_size_min 0.160
_refine_diff_density_max 0.315
_refine_diff_density_min -0.411
_refine_diff_density_rms 0.054
_refine_ls_extinction_coef .
_refine_ls_extinction_method none
_refine_ls_goodness_of_fit_ref 1.060
_refine_ls_hydrogen_treatment constr
_refine_ls_matrix_type full
_refine_ls_number_parameters 277
_refine_ls_number_reflns 3613
_refine_ls_number_restraints 0
_refine_ls_restrained_S_all 1.060
_refine_ls_R_factor_all 0.0502
_refine_ls_R_factor_gt 0.0452
_refine_ls_shift/su_max 0.000
_refine_ls_shift/su_mean 0.000
_refine_ls_structure_factor_coef Fsqd
_refine_ls_weighting_details 'w=1/[\s^2^(Fo^2^)+(0.0815P)^2^+2.3208P] where P=(Fo^2^+2Fc^2^)/3'
_refine_ls_weighting_scheme calc
_refine_ls_wR_factor_gt 0.1345
_refine_ls_wR_factor_ref 0.1403
_reflns_Friedel_coverage 0.000
_reflns_Friedel_fraction_full .
_reflns_Friedel_fraction_max .
_reflns_number_gt 3193
_reflns_number_total 3613
_reflns_threshold_expression 'I > 2\s(I)'
_cod_data_source_file Compd3.cif
_cod_data_source_block 3
_cod_original_sg_symbol_H-M 'C 2/c'
_cod_database_code 1565307
_shelx_space_group_comment
;
The symmetry employed for this shelxl refinement is uniquely defined
by the following loop, which should always be used as a source of
symmetry information in preference to the above space-group names.
They are only intended as comments.
;
_shelx_estimated_absorpt_t_min 0.746
_shelx_estimated_absorpt_t_max 0.806
_shelxl_version_number 2013-4

loop_
_space_group_symop_operation_xyz
'x, y, z'
'-x, y, -z+1/2'
'x+1/2, y+1/2, z'
'-x+1/2, y+1/2, -z+1/2'
'-x, -y, -z'
'x, -y, z-1/2'
'-x+1/2, -y+1/2, -z'
'x+1/2, -y+1/2, z-1/2'

loop_
_atom_site_label
_atom_site_type_symbol
_atom_site_fract_x
_atom_site_fract_y
_atom_site_fract_z
_atom_site_U_iso_or_equiv
_atom_site_adp_type
_atom_site_occupancy
_atom_site_site_symmetry_order
_atom_site_calc_flag
_atom_site_refinement_flags_posn
_atom_site_refinement_flags_adp
_atom_site_refinement_flags_occupancy
_atom_site_disorder_assembly
_atom_site_disorder_group
Zn1 Zn 0.5000 0.55449(6) 0.2500 0.05637(19) Uani 1 2 d S T P . .
N1 N 0.53979(6) 0.7337(3) 0.31449(10) 0.0504(4) Uani 1 1 d . . . . .
O2 O 0.85166(8) 0.9169(4) 0.73843(13) 0.0860(7) Uani 1 1 d . . . . .
H2 H 0.8738 0.9772 0.7523 0.129 Uiso 1 1 calc R U . . .
O4 O 0.57186(8) -0.4414(3) 0.71376(13) 0.0845(6) Uani 1 1 d . . . . .
O3 O 0.50849(7) -0.3470(3) 0.67256(14) 0.0857(6) Uani 1 1 d . . . . .
C7 C 0.60013(7) 0.4711(3) 0.50019(11) 0.0477(5) Uani 1 1 d . . . . .
H7 H 0.5739 0.4209 0.4798 0.057 Uiso 1 1 calc R U . . .
N2 N 0.65494(7) 0.7188(3) 0.50188(11) 0.0611(5) Uani 1 1 d . . . . .
C4 C 0.59329(7) 0.7445(3) 0.41365(11) 0.0483(5) Uani 1 1 d . . . . .
C21 C 0.56856(8) -0.1552(3) 0.64073(13) 0.0523(5) Uani 1 1 d . . . . .
C6 C 0.61696(8) 0.6396(3) 0.47445(11) 0.0504(5) Uani 1 1 d . . . . .
C8 C 0.62167(8) 0.3752(4) 0.55603(12) 0.0539(5) Uani 1 1 d . . . . .
C18 C 0.60344(8) 0.1899(3) 0.58453(12) 0.0516(5) Uani 1 1 d . . . . .
C5 C 0.56124(8) 0.6498(3) 0.37194(11) 0.0497(5) Uani 1 1 d . . . . .
H5 H 0.5539 0.5214 0.3839 0.060 Uiso 1 1 calc R U . . .
C10 C 0.67699(8) 0.6291(4) 0.55860(12) 0.0561(6) Uani 1 1 d . . . . .
C23 C 0.62807(8) 0.0693(4) 0.63110(14) 0.0586(6) Uani 1 1 d . . . . .
H23 H 0.6569 0.1036 0.6441 0.070 Uiso 1 1 calc R U . . .
C9 C 0.66049(9) 0.4559(4) 0.58562(13) 0.0574(6) Uani 1 1 d . . . . .
H9 H 0.6755 0.3932 0.6239 0.069 Uiso 1 1 calc R U . . .
C22 C 0.61109(8) -0.1003(4) 0.65869(14) 0.0578(6) Uani 1 1 d . . . . .
H22 H 0.6285 -0.1785 0.6898 0.069 Uiso 1 1 calc R U . . .
C11 C 0.71735(9) 0.7242(4) 0.59154(13) 0.0595(6) Uani 1 1 d . . . . .
C3 C 0.60312(9) 0.9367(4) 0.39635(15) 0.0623(7) Uani 1 1 d . . . . .
H3 H 0.6244 1.0061 0.4236 0.075 Uiso 1 1 calc R U . . .
C14 C 0.79072(9) 0.9126(4) 0.65630(15) 0.0658(7) Uani 1 1 d . . . . .
C24 C 0.54926(8) -0.3291(4) 0.67677(14) 0.0591(6) Uani 1 1 d . . . . .
C20 C 0.54328(9) -0.0367(4) 0.59393(16) 0.0689(7) Uani 1 1 d . . . . .
H20 H 0.5145 -0.0723 0.5811 0.083 Uiso 1 1 calc R U . . .
O1 O 0.83964(11) 1.1801(4) 0.6721(2) 0.1371(13) Uani 1 1 d . . . . .
C1 C 0.55067(9) 0.9185(4) 0.29871(14) 0.0640(7) Uani 1 1 d . . . . .
H1 H 0.5368 0.9774 0.2586 0.077 Uiso 1 1 calc R U . . .
C12 C 0.72835(10) 0.9130(4) 0.57187(18) 0.0741(8) Uani 1 1 d . . . . .
H12 H 0.7112 0.9780 0.5365 0.089 Uiso 1 1 calc R U . . .
C19 C 0.56025(9) 0.1332(4) 0.56622(16) 0.0701(7) Uani 1 1 d . . . . .
H19 H 0.5428 0.2109 0.5350 0.084 Uiso 1 1 calc R U . . .
C13 C 0.76463(11) 1.0067(5) 0.60413(19) 0.0810(9) Uani 1 1 d . . . . .
H13 H 0.7715 1.1344 0.5905 0.097 Uiso 1 1 calc R U . . .
C2 C 0.58107(11) 1.0250(4) 0.33828(17) 0.0739(8) Uani 1 1 d . . . . .
H2A H 0.5869 1.1552 0.3264 0.089 Uiso 1 1 calc R U . . .
C17 C 0.83007(11) 1.0186(5) 0.68905(18) 0.0771(8) Uani 1 1 d . . . . .
C16 C 0.74452(12) 0.6293(5) 0.64213(17) 0.0849(10) Uani 1 1 d . . . . .
H16 H 0.7383 0.5001 0.6548 0.102 Uiso 1 1 calc R U . . .
C15 C 0.78100(12) 0.7229(5) 0.67465(17) 0.0861(10) Uani 1 1 d . . . . .
H15 H 0.7988 0.6565 0.7089 0.103 Uiso 1 1 calc R U . . .

loop_
_atom_site_aniso_label
_atom_site_aniso_U_11
_atom_site_aniso_U_22
_atom_site_aniso_U_33
_atom_site_aniso_U_23
_atom_site_aniso_U_13
_atom_site_aniso_U_12
Zn1 0.0667(3) 0.0429(3) 0.0558(3) 0.000 -0.0229(2) 0.000
N1 0.0582(11) 0.0451(10) 0.0464(9) 0.0045(8) -0.0076(8) -0.0027(8)
O2 0.0845(15) 0.0896(15) 0.0815(14) -0.0067(12) -0.0112(12) -0.0331(12)
O4 0.0773(13) 0.0747(14) 0.1008(16) 0.0298(12) 0.0016(12) -0.0034(10)
O3 0.0645(12) 0.0702(13) 0.1211(18) 0.0083(12) -0.0045(11) -0.0227(10)
C7 0.0511(11) 0.0459(11) 0.0441(11) 0.0053(9) -0.0105(9) -0.0108(9)
N2 0.0706(13) 0.0566(12) 0.0547(11) 0.0027(9) -0.0063(10) -0.0121(10)
C4 0.0549(12) 0.0450(11) 0.0442(11) 0.0032(9) -0.0025(9) -0.0099(9)
C21 0.0525(12) 0.0495(12) 0.0544(12) -0.0073(10) 0.0007(10) -0.0032(10)
C6 0.0573(12) 0.0487(12) 0.0436(11) 0.0006(9) -0.0069(9) -0.0095(10)
C8 0.0570(13) 0.0568(13) 0.0469(11) -0.0002(10) -0.0048(10) -0.0040(11)
C18 0.0540(12) 0.0509(12) 0.0487(11) -0.0024(10) -0.0061(9) -0.0053(10)
C5 0.0572(12) 0.0434(11) 0.0473(11) 0.0048(9) -0.0065(9) -0.0082(9)
C10 0.0640(14) 0.0556(14) 0.0474(12) 0.0026(10) -0.0057(10) -0.0073(11)
C23 0.0448(12) 0.0600(15) 0.0694(15) 0.0057(11) -0.0086(11) -0.0053(10)
C9 0.0611(14) 0.0587(15) 0.0503(12) 0.0082(10) -0.0115(10) -0.0090(11)
C22 0.0486(12) 0.0571(13) 0.0665(15) 0.0078(11) -0.0038(10) 0.0002(10)
C11 0.0664(15) 0.0568(14) 0.0545(13) 0.0016(11) -0.0008(11) -0.0140(11)
C3 0.0708(16) 0.0493(14) 0.0648(15) 0.0055(11) -0.0116(12) -0.0197(11)
C14 0.0661(16) 0.0651(16) 0.0664(15) -0.0069(12) 0.0053(13) -0.0211(13)
C24 0.0624(14) 0.0513(13) 0.0635(14) -0.0147(11) 0.0032(12) -0.0120(11)
C20 0.0535(14) 0.0706(17) 0.0794(18) 0.0035(14) -0.0193(12) -0.0164(12)
O1 0.121(2) 0.0939(19) 0.189(3) 0.031(2) -0.045(2) -0.0623(18)
C1 0.0717(16) 0.0570(14) 0.0611(14) 0.0211(11) -0.0110(12) -0.0084(12)
C12 0.0689(17) 0.0658(16) 0.0861(19) 0.0194(15) -0.0053(15) -0.0139(13)
C19 0.0617(15) 0.0681(17) 0.0762(17) 0.0118(14) -0.0267(13) -0.0094(13)
C13 0.0737(19) 0.0602(16) 0.109(3) 0.0119(17) 0.0050(17) -0.0207(14)
C2 0.0850(19) 0.0505(15) 0.0836(19) 0.0252(13) -0.0125(15) -0.0203(13)
C17 0.0747(18) 0.0735(19) 0.084(2) -0.0097(16) 0.0087(16) -0.0274(15)
C16 0.098(2) 0.0674(18) 0.0836(19) 0.0208(15) -0.0350(17) -0.0355(17)
C15 0.096(2) 0.080(2) 0.0776(19) 0.0163(16) -0.0288(17) -0.0367(17)

loop_
_atom_type_symbol
_atom_type_description
_atom_type_scat_dispersion_real
_atom_type_scat_dispersion_imag
_atom_type_scat_source
C C 0.0181 0.0091 'International Tables Vol C Tables 4.2.6.8 and 6.1.1.4'
H H 0.0000 0.0000 'International Tables Vol C Tables 4.2.6.8 and 6.1.1.4'
N N 0.0311 0.0180 'International Tables Vol C Tables 4.2.6.8 and 6.1.1.4'
O O 0.0492 0.0322 'International Tables Vol C Tables 4.2.6.8 and 6.1.1.4'
Zn Zn -1.5491 0.6778 'International Tables Vol C Tables 4.2.6.8 and 6.1.1.4'

loop_
_geom_angle_atom_site_label_1
_geom_angle_atom_site_label_2
_geom_angle_atom_site_label_3
_geom_angle
_geom_angle_site_symmetry_1
_geom_angle_site_symmetry_3
O3 Zn1 O3 93.54(14) 6 5_656
O3 Zn1 N1 136.33(8) 6 .
O3 Zn1 N1 94.90(8) 5_656 .
O3 Zn1 N1 94.90(8) 6 2_655
O3 Zn1 N1 136.32(8) 5_656 2_655
N1 Zn1 N1 107.63(10) . 2_655
O3 Zn1 O4 98.13(9) 6 5_656
O3 Zn1 O4 55.53(8) 5_656 5_656
N1 Zn1 O4 121.66(8) . 5_656
N1 Zn1 O4 80.85(8) 2_655 5_656
O3 Zn1 O4 55.53(8) 6 6
O3 Zn1 O4 98.13(9) 5_656 6
N1 Zn1 O4 80.86(8) . 6
N1 Zn1 O4 121.66(8) 2_655 6
O4 Zn1 O4 143.90(11) 5_656 6
C1 N1 C5 117.2(2) . .
C1 N1 Zn1 124.77(16) . .
C5 N1 Zn1 117.36(15) . .
C17 O2 H2 109.5 . .
C24 O4 Zn1 82.38(16) . 5_656
C24 O3 Zn1 101.28(19) . 5_656
C6 C7 C8 119.9(2) . .
C6 C7 H7 120.0 . .
C8 C7 H7 120.0 . .
C6 N2 C10 119.2(2) . .
C5 C4 C3 117.7(2) . .
C5 C4 C6 120.46(19) . .
C3 C4 C6 121.8(2) . .
C22 C21 C20 118.6(2) . .
C22 C21 C24 119.9(2) . .
C20 C21 C24 121.3(2) . .
N2 C6 C7 122.5(2) . .
N2 C6 C4 117.7(2) . .
C7 C6 C4 119.82(19) . .
C7 C8 C9 118.4(2) . .
C7 C8 C18 120.3(2) . .
C9 C8 C18 121.3(2) . .
C23 C18 C19 117.4(2) . .
C23 C18 C8 121.6(2) . .
C19 C18 C8 121.0(2) . .
N1 C5 C4 123.4(2) . .
N1 C5 H5 118.3 . .
C4 C5 H5 118.3 . .
N2 C10 C9 119.3(2) . .
N2 C10 C11 119.0(2) . .
C9 C10 C11 121.7(2) . .
C22 C23 C18 121.8(2) . .
C22 C23 H23 119.1 . .
C18 C23 H23 119.1 . .
C10 C9 C8 120.6(2) . .
C10 C9 H9 119.7 . .
C8 C9 H9 119.7 . .
C21 C22 C23 120.6(2) . .
C21 C22 H22 119.7 . .
C23 C22 H22 119.7 . .
C16 C11 C12 118.0(3) . .
C16 C11 C10 122.0(2) . .
C12 C11 C10 120.0(2) . .
C2 C3 C4 119.5(2) . .
C2 C3 H3 120.3 . .
C4 C3 H3 120.3 . .
C15 C14 C13 119.2(3) . .
C15 C14 C17 122.0(3) . .
C13 C14 C17 118.8(3) . .
O4 C24 O3 120.2(3) . .
O4 C24 C21 121.5(2) . .
O3 C24 C21 118.0(3) . .
C19 C20 C21 120.9(2) . .
C19 C20 H20 119.6 . .
C21 C20 H20 119.6 . .
N1 C1 C2 123.3(2) . .
N1 C1 H1 118.4 . .
C2 C1 H1 118.4 . .
C11 C12 C13 120.8(3) . .
C11 C12 H12 119.6 . .
C13 C12 H12 119.6 . .
C20 C19 C18 120.7(2) . .
C20 C19 H19 119.6 . .
C18 C19 H19 119.6 . .
C14 C13 C12 120.6(3) . .
C14 C13 H13 119.7 . .
C12 C13 H13 119.7 . .
C1 C2 C3 118.9(2) . .
C1 C2 H2A 120.6 . .
C3 C2 H2A 120.6 . .
O1 C17 O2 124.0(3) . .
O1 C17 C14 122.7(4) . .
O2 C17 C14 113.3(3) . .
C11 C16 C15 121.4(3) . .
C11 C16 H16 119.3 . .
C15 C16 H16 119.3 . .
C14 C15 C16 120.0(3) . .
C14 C15 H15 120.0 . .
C16 C15 H15 120.0 . .

loop_
_geom_bond_atom_site_label_1
_geom_bond_atom_site_label_2
_geom_bond_distance
_geom_bond_site_symmetry_2
Zn1 O3 2.052(2) 6
Zn1 O3 2.052(2) 5_656
Zn1 N1 2.0567(19) .
Zn1 N1 2.0567(19) 2_655
Zn1 O4 2.471(2) 5_656
Zn1 O4 2.471(2) 6
N1 C1 1.334(3) .
N1 C5 1.351(3) .
O2 C17 1.300(4) .
O2 H2 0.8200 .
O4 C24 1.215(3) .
O4 Zn1 2.471(2) 5_656
O3 C24 1.253(3) .
O3 Zn1 2.052(2) 5_656
C7 C6 1.355(3) .
C7 C8 1.366(3) .
C7 H7 0.9300 .
N2 C6 1.352(3) .
N2 C10 1.365(3) .
C4 C5 1.373(3) .
C4 C3 1.380(3) .
C4 C6 1.491(3) .
C21 C22 1.376(3) .
C21 C20 1.388(4) .
C21 C24 1.500(4) .
C8 C9 1.391(3) .
C8 C18 1.489(3) .
C18 C23 1.384(3) .
C18 C19 1.399(3) .
C5 H5 0.9300 .
C10 C9 1.388(3) .
C10 C11 1.492(3) .
C23 C22 1.377(4) .
C23 H23 0.9300 .
C9 H9 0.9300 .
C22 H22 0.9300 .
C11 C16 1.379(4) .
C11 C12 1.380(4) .
C3 C2 1.380(4) .
C3 H3 0.9300 .
C14 C15 1.369(4) .
C14 C13 1.379(4) .
C14 C17 1.499(4) .
C20 C19 1.380(4) .
C20 H20 0.9300 .
O1 C17 1.182(4) .
C1 C2 1.359(4) .
C1 H1 0.9300 .
C12 C13 1.384(4) .
C12 H12 0.9300 .
C19 H19 0.9300 .
C13 H13 0.9300 .
C2 H2A 0.9300 .
C16 C15 1.390(4) .
C16 H16 0.9300 .
C15 H15 0.9300 .

loop_
_geom_hbond_atom_site_label_D
_geom_hbond_atom_site_label_H
_geom_hbond_atom_site_label_A
_geom_hbond_distance_DH
_geom_hbond_distance_HA
_geom_hbond_distance_DA
_geom_hbond_angle_DHA
_geom_hbond_site_symmetry_A
O2 H2 O4 0.82 1.83 2.634(3) 167.6 4_666

loop_
_geom_torsion_atom_site_label_1
_geom_torsion_atom_site_label_2
_geom_torsion_atom_site_label_3
_geom_torsion_atom_site_label_4
_geom_torsion
_geom_torsion_site_symmetry_1
_geom_torsion_site_symmetry_2
_geom_torsion_site_symmetry_3
_geom_torsion_site_symmetry_4
C10 N2 C6 C7 -1.4(4) . . . .
C10 N2 C6 C4 178.6(2) . . . .
C8 C7 C6 N2 0.2(4) . . . .
C8 C7 C6 C4 -179.8(2) . . . .
C5 C4 C6 N2 163.4(2) . . . .
C3 C4 C6 N2 -15.3(4) . . . .
C5 C4 C6 C7 -16.6(4) . . . .
C3 C4 C6 C7 164.6(2) . . . .
C6 C7 C8 C9 0.7(4) . . . .
C6 C7 C8 C18 -179.9(2) . . . .
C7 C8 C18 C23 167.3(2) . . . .
C9 C8 C18 C23 -13.4(4) . . . .
C7 C8 C18 C19 -14.1(4) . . . .
C9 C8 C18 C19 165.3(3) . . . .
C1 N1 C5 C4 -0.4(4) . . . .
Zn1 N1 C5 C4 170.62(18) . . . .
C3 C4 C5 N1 1.5(4) . . . .
C6 C4 C5 N1 -177.3(2) . . . .
C6 N2 C10 C9 1.6(4) . . . .
C6 N2 C10 C11 -176.1(2) . . . .
C19 C18 C23 C22 0.0(4) . . . .
C8 C18 C23 C22 178.7(2) . . . .
N2 C10 C9 C8 -0.8(4) . . . .
C11 C10 C9 C8 176.9(2) . . . .
C7 C8 C9 C10 -0.4(4) . . . .
C18 C8 C9 C10 -179.8(2) . . . .
C20 C21 C22 C23 0.4(4) . . . .
C24 C21 C22 C23 -174.0(2) . . . .
C18 C23 C22 C21 -0.2(4) . . . .
N2 C10 C11 C16 -170.8(3) . . . .
C9 C10 C11 C16 11.5(4) . . . .
N2 C10 C11 C12 9.6(4) . . . .
C9 C10 C11 C12 -168.2(3) . . . .
C5 C4 C3 C2 -0.6(4) . . . .
C6 C4 C3 C2 178.1(3) . . . .
Zn1 O4 C24 O3 -7.1(3) 5_656 . . .
Zn1 O4 C24 C21 167.0(2) 5_656 . . .
Zn1 O3 C24 O4 8.7(3) 5_656 . . .
Zn1 O3 C24 C21 -165.67(17) 5_656 . . .
C22 C21 C24 O4 -11.1(4) . . . .
C20 C21 C24 O4 174.7(3) . . . .
C22 C21 C24 O3 163.1(3) . . . .
C20 C21 C24 O3 -11.1(4) . . . .
C22 C21 C20 C19 -0.4(4) . . . .
C24 C21 C20 C19 173.9(3) . . . .
C5 N1 C1 C2 -1.6(4) . . . .
Zn1 N1 C1 C2 -171.9(2) . . . .
C16 C11 C12 C13 -2.5(5) . . . .
C10 C11 C12 C13 177.2(3) . . . .
C21 C20 C19 C18 0.1(5) . . . .
C23 C18 C19 C20 0.0(4) . . . .
C8 C18 C19 C20 -178.7(3) . . . .
C15 C14 C13 C12 1.7(5) . . . .
C17 C14 C13 C12 179.1(3) . . . .
C11 C12 C13 C14 0.5(5) . . . .
N1 C1 C2 C3 2.4(5) . . . .
C4 C3 C2 C1 -1.2(5) . . . .
C15 C14 C17 O1 177.5(4) . . . .
C13 C14 C17 O1 0.2(5) . . . .
C15 C14 C17 O2 -3.8(5) . . . .
C13 C14 C17 O2 178.8(3) . . . .
C12 C11 C16 C15 2.5(5) . . . .
C10 C11 C16 C15 -177.2(3) . . . .
C13 C14 C15 C16 -1.7(5) . . . .
C17 C14 C15 C16 -179.1(3) . . . .
C11 C16 C15 C14 -0.4(6) . . . .
